data_1010733
_chemical_name_systematic 'Zinc tetrakis(thiocyanato)mercurate'
_chemical_formula_structural 'Zn Hg (C N S)4'
_chemical_formula_sum 'Hg N4 S4 Zn'
_publ_section_title
;
Ueber das System Zn Hg (C N S)~4~ - Cu Hg (C N S)~4~
;

loop_
_publ_author_name
'Straumanis, M'
'Ence, E'

_journal_name_full
;
Zeitschrift fuer Anorganische und Allgemeine Chemie
;
_journal_coden_ASTM ZAACAB
_journal_volume 228
_journal_year 1936
_journal_page_first 334
_journal_page_last 340
_cell_length_a 7.823
_cell_length_b 7.823
_cell_length_c 4.319
_cell_angle_alpha 90
_cell_angle_beta 90
_cell_angle_gamma 90
_cell_volume 264.3
_cell_formula_units_Z 0

loop_
_atom_site_label
_atom_site_fract_x
_atom_site_fract_y
_atom_site_fract_z
? ? ? ?

_cod_database_code 1010733
_journal_paper_doi 10.1002/zaac.19362280403
